data_1503057
loop_
_publ_author_name
'Zhang, Dong'
'Celaje, Jeff A.'
'Agua, Alon'
'Doan, Chad'
'Stewart, Timothy'
'Bau, Robert'
'Selke, Matthias'

_publ_section_title
;
 Photooxidation of mixed aryl and biarylphosphines.
;
_journal_issue 13
_journal_name_full 'Organic letters'
_journal_page_first 3100
_journal_page_last 3103
_journal_paper_doi 10.1021/ol101122u
_journal_volume 12
_journal_year 2010
_chemical_formula_sum 'C20 H19 O3 P'
_chemical_formula_weight 338.32
_chemical_name_systematic
; 
 ? 
;
_space_group_IT_number 14
_symmetry_cell_setting monoclinic
_symmetry_space_group_name_Hall '-P 2ybc'
_symmetry_space_group_name_H-M 'P 1 21/c 1'
_atom_sites_solution_hydrogens geom
_atom_sites_solution_primary direct
_atom_sites_solution_secondary difmap
_audit_creation_method SHELXL-97
_cell_angle_alpha 90.00
_cell_angle_beta 101.625(4)
_cell_angle_gamma 90.00
_cell_formula_units_Z 4
_cell_length_a 9.336(2)
_cell_length_b 12.036(3)
_cell_length_c 15.354(4)
_cell_measurement_reflns_used 4710
_cell_measurement_temperature 155(2)
_cell_measurement_theta_max 27.44
_cell_measurement_theta_min 2.17
_cell_volume 1689.9(7)
_computing_cell_refinement 'Bruker SMART'
_computing_data_collection 'Bruker SMART'
_computing_data_reduction 'Bruker SAINT'
_computing_molecular_graphics 'Bruker SHELXTL'
_computing_publication_material 'Bruker SHELXTL'
_computing_structure_refinement 'SHELXL-97 (Sheldrick, 1997)'
_computing_structure_solution 'SHELXS-97 (Sheldrick, 1990)'
_diffrn_ambient_temperature 155(2)
_diffrn_measured_fraction_theta_full 0.976
_diffrn_measured_fraction_theta_max 0.976
_diffrn_measurement_device_type 'CCD area detector'
_diffrn_measurement_method 'phi and omega scans'
_diffrn_radiation_monochromator graphite
_diffrn_radiation_source 'fine-focus sealed tube'
_diffrn_radiation_type MoK\a
_diffrn_radiation_wavelength 0.71073
_diffrn_reflns_av_R_equivalents 0.0263
_diffrn_reflns_av_sigmaI/netI 0.0334
_diffrn_reflns_limit_h_max 12
_diffrn_reflns_limit_h_min -12
_diffrn_reflns_limit_k_max 6
_diffrn_reflns_limit_k_min -15
_diffrn_reflns_limit_l_max 19
_diffrn_reflns_limit_l_min -19
_diffrn_reflns_number 9821
_diffrn_reflns_theta_full 27.53
_diffrn_reflns_theta_max 27.53
_diffrn_reflns_theta_min 2.17
_exptl_absorpt_coefficient_mu 0.177
_exptl_absorpt_correction_T_max 0.9629
_exptl_absorpt_correction_T_min 0.9413
_exptl_absorpt_correction_type empirical
_exptl_absorpt_process_details 'Blessing,R.H.,Acta Crystallogr.1995,A51,33'
_exptl_crystal_colour colorless
_exptl_crystal_density_diffrn 1.330
_exptl_crystal_density_meas 1.330
_exptl_crystal_density_method 'not measured'
_exptl_crystal_description rombahedral
_exptl_crystal_F_000 712
_exptl_crystal_size_max 0.34
_exptl_crystal_size_mid 0.28
_exptl_crystal_size_min 0.22
_refine_diff_density_max 0.402
_refine_diff_density_min -0.167
_refine_diff_density_rms 0.049
_refine_ls_extinction_method none
_refine_ls_goodness_of_fit_ref 1.060
_refine_ls_hydrogen_treatment constr
_refine_ls_matrix_type full
_refine_ls_number_parameters 219
_refine_ls_number_reflns 3803
_refine_ls_number_restraints 0
_refine_ls_restrained_S_all 1.060
_refine_ls_R_factor_all 0.0623
_refine_ls_R_factor_gt 0.0463
_refine_ls_shift/su_max 0.000
_refine_ls_shift/su_mean 0.000
_refine_ls_structure_factor_coef Fsqd
_refine_ls_weighting_details 'calc w=1/[\s^2^(Fo^2^)+(0.0666P)^2^+0.3636P] where P=(Fo^2^+2Fc^2^)/3'
_refine_ls_weighting_scheme calc
_refine_ls_wR_factor_gt 0.1211
_refine_ls_wR_factor_ref 0.1293
_reflns_number_gt 2918
_reflns_number_total 3803
_reflns_threshold_expression >2sigma(I)
_cod_data_source_file ol101122u_si_003.cif
_cod_data_source_block po3m
_cod_original_sg_symbol_H-M P2(1)/c
_cod_database_code 1503057

loop_
_symmetry_equiv_pos_as_xyz
'x, y, z'
'-x, y+1/2, -z+1/2'
'-x, -y, -z'
'x, -y-1/2, z-1/2'

loop_
_atom_site_label
_atom_site_type_symbol
_atom_site_fract_x
_atom_site_fract_y
_atom_site_fract_z
_atom_site_U_iso_or_equiv
_atom_site_adp_type
_atom_site_occupancy
_atom_site_symmetry_multiplicity
_atom_site_calc_flag
_atom_site_refinement_flags
P1 P 0.79813(5) 0.78240(4) 0.06506(3) 0.03476(15) Uani 1 1 d .
O1 O 0.77731(16) 0.88380(11) 0.11644(8) 0.0495(4) Uani 1 1 d .
O2 O 0.78226(15) 0.63543(11) -0.09952(8) 0.0436(3) Uani 1 1 d .
O3 O 0.97103(15) 0.68994(13) 0.22729(8) 0.0505(4) Uani 1 1 d .
C1 C 0.67687(19) 0.78888(15) -0.04310(11) 0.0339(4) Uani 1 1 d .
C2 C 0.6843(2) 0.72057(14) -0.11589(11) 0.0360(4) Uani 1 1 d .
C3 C 0.5934(2) 0.74001(17) -0.19797(12) 0.0435(5) Uani 1 1 d .
H3 H 0.6007 0.6949 -0.2476 0.052 Uiso 1 1 calc R
C4 C 0.4927(2) 0.82491(19) -0.20701(13) 0.0504(5) Uani 1 1 d .
H4 H 0.4303 0.8373 -0.2632 0.060 Uiso 1 1 calc R
C5 C 0.4805(2) 0.89234(18) -0.13617(14) 0.0474(5) Uani 1 1 d .
H5 H 0.4096 0.9500 -0.1429 0.057 Uiso 1 1 calc R
C6 C 0.5734(2) 0.87437(16) -0.05515(13) 0.0398(4) Uani 1 1 d .
H6 H 0.5668 0.9214 -0.0064 0.048 Uiso 1 1 calc R
C7 C 0.8117(3) 0.57484(18) -0.17393(13) 0.0548(6) Uani 1 1 d .
H7A H 0.7261 0.5300 -0.1999 0.082 Uiso 1 1 calc R
H7B H 0.8960 0.5260 -0.1544 0.082 Uiso 1 1 calc R
H7C H 0.8333 0.6269 -0.2186 0.082 Uiso 1 1 calc R
C8 C 0.76149(19) 0.65501(15) 0.11791(11) 0.0364(4) Uani 1 1 d .
C9 C 0.8553(2) 0.62235(17) 0.19791(12) 0.0425(5) Uani 1 1 d .
C10 C 0.8272(3) 0.52589(19) 0.24090(14) 0.0529(5) Uani 1 1 d .
H10 H 0.8925 0.5020 0.2933 0.064 Uiso 1 1 calc R
C11 C 0.7028(3) 0.46461(19) 0.20671(15) 0.0581(6) Uani 1 1 d .
H11 H 0.6832 0.3987 0.2363 0.070 Uiso 1 1 calc R
C12 C 0.6073(2) 0.49731(19) 0.13074(14) 0.0534(5) Uani 1 1 d .
H12 H 0.5210 0.4557 0.1089 0.064 Uiso 1 1 calc R
C13 C 0.6386(2) 0.59176(17) 0.08642(12) 0.0442(5) Uani 1 1 d .
H13 H 0.5740 0.6135 0.0331 0.053 Uiso 1 1 calc R
C14 C 1.0628(3) 0.6666(2) 0.31193(13) 0.0588(6) Uani 1 1 d .
H14A H 1.0033 0.6645 0.3577 0.088 Uiso 1 1 calc R
H14B H 1.1372 0.7249 0.3265 0.088 Uiso 1 1 calc R
H14C H 1.1108 0.5946 0.3095 0.088 Uiso 1 1 calc R
C15 C 0.9838(2) 0.77127(15) 0.04836(11) 0.0354(4) Uani 1 1 d .
C16 C 1.0652(2) 0.86689(18) 0.05212(13) 0.0471(5) Uani 1 1 d .
H16 H 1.0222 0.9365 0.0608 0.057 Uiso 1 1 calc R
C17 C 1.2101(3) 0.8622(2) 0.04325(16) 0.0652(7) Uani 1 1 d .
H17 H 1.2655 0.9287 0.0452 0.078 Uiso 1 1 calc R
C18 C 1.2734(3) 0.7627(2) 0.03178(19) 0.0686(7) Uani 1 1 d .
H18 H 1.3732 0.7601 0.0270 0.082 Uiso 1 1 calc R
C19 C 1.1938(2) 0.6660(2) 0.02708(15) 0.0578(6) Uani 1 1 d .
H19 H 1.2379 0.5969 0.0182 0.069 Uiso 1 1 calc R
C20 C 1.0499(2) 0.66983(17) 0.03529(13) 0.0432(5) Uani 1 1 d .
H20 H 0.9948 0.6031 0.0321 0.052 Uiso 1 1 calc R

loop_
_atom_site_aniso_label
_atom_site_aniso_U_11
_atom_site_aniso_U_22
_atom_site_aniso_U_33
_atom_site_aniso_U_23
_atom_site_aniso_U_13
_atom_site_aniso_U_12
P1 0.0421(3) 0.0343(3) 0.0286(2) -0.00016(17) 0.00899(19) 0.0057(2)
O1 0.0670(10) 0.0443(8) 0.0365(7) -0.0057(6) 0.0089(6) 0.0147(7)
O2 0.0588(9) 0.0412(7) 0.0314(6) -0.0022(5) 0.0103(6) 0.0094(6)
O3 0.0487(8) 0.0639(9) 0.0356(7) 0.0085(6) 0.0009(6) -0.0072(7)
C1 0.0349(9) 0.0364(10) 0.0318(8) 0.0046(7) 0.0097(7) -0.0008(7)
C2 0.0417(10) 0.0340(10) 0.0338(9) 0.0026(7) 0.0109(7) -0.0023(8)
C3 0.0509(12) 0.0465(11) 0.0325(9) 0.0024(8) 0.0073(8) -0.0069(9)
C4 0.0498(12) 0.0555(13) 0.0417(11) 0.0141(9) -0.0012(9) -0.0048(10)
C5 0.0399(11) 0.0477(12) 0.0538(12) 0.0122(9) 0.0075(9) 0.0038(9)
C6 0.0389(10) 0.0402(10) 0.0424(10) 0.0057(8) 0.0131(8) 0.0025(8)
C7 0.0793(16) 0.0494(12) 0.0390(10) -0.0046(9) 0.0200(10) 0.0105(11)
C8 0.0396(10) 0.0400(10) 0.0328(9) 0.0030(7) 0.0149(7) 0.0040(8)
C9 0.0445(11) 0.0493(12) 0.0358(9) 0.0049(8) 0.0134(8) 0.0028(9)
C10 0.0611(14) 0.0569(13) 0.0421(11) 0.0129(10) 0.0135(10) 0.0045(11)
C11 0.0765(16) 0.0517(13) 0.0512(12) 0.0107(10) 0.0251(11) -0.0100(12)
C12 0.0585(13) 0.0598(14) 0.0459(11) -0.0034(10) 0.0199(10) -0.0169(11)
C13 0.0471(11) 0.0514(12) 0.0369(10) 0.0007(8) 0.0149(8) -0.0025(9)
C14 0.0542(13) 0.0780(17) 0.0397(11) 0.0048(11) -0.0012(9) 0.0055(12)
C15 0.0389(10) 0.0357(10) 0.0302(8) 0.0049(7) 0.0037(7) -0.0017(8)
C16 0.0552(13) 0.0421(11) 0.0422(10) 0.0051(8) 0.0052(9) -0.0067(9)
C17 0.0570(14) 0.0665(16) 0.0714(16) 0.0131(12) 0.0116(12) -0.0221(12)
C18 0.0414(12) 0.0809(19) 0.0876(18) 0.0277(15) 0.0230(12) 0.0006(12)
C19 0.0506(13) 0.0620(15) 0.0662(14) 0.0147(11) 0.0244(11) 0.0122(11)
C20 0.0434(11) 0.0407(11) 0.0477(11) 0.0052(8) 0.0145(9) 0.0022(8)

loop_
_atom_type_symbol
_atom_type_description
_atom_type_scat_dispersion_real
_atom_type_scat_dispersion_imag
_atom_type_scat_source
C C 0.0033 0.0016 'International Tables Vol C Tables 4.2.6.8 and 6.1.1.4'
H H 0.0000 0.0000 'International Tables Vol C Tables 4.2.6.8 and 6.1.1.4'
O O 0.0106 0.0060 'International Tables Vol C Tables 4.2.6.8 and 6.1.1.4'
P P 0.1023 0.0942 'International Tables Vol C Tables 4.2.6.8 and 6.1.1.4'

loop_
_geom_angle_atom_site_label_1
_geom_angle_atom_site_label_2
_geom_angle_atom_site_label_3
_geom_angle
O1 P1 C8 113.77(8)
O1 P1 C15 111.57(9)
C8 P1 C15 106.00(8)
O1 P1 C1 109.04(8)
C8 P1 C1 108.02(8)
C15 P1 C1 108.23(8)
C2 O2 C7 117.82(14)
C9 O3 C14 118.39(16)
C6 C1 C2 118.07(16)
C6 C1 P1 116.11(14)
C2 C1 P1 125.70(14)
O2 C2 C3 123.93(16)
O2 C2 C1 115.70(15)
C3 C2 C1 120.36(17)
C4 C3 C2 119.76(19)
C3 C4 C5 121.35(18)
C4 C5 C6 118.70(19)
C5 C6 C1 121.73(18)
C13 C8 C9 118.49(17)
C13 C8 P1 122.14(14)
C9 C8 P1 119.21(14)
O3 C9 C10 124.00(18)
O3 C9 C8 115.81(17)
C10 C9 C8 120.18(19)
C9 C10 C11 119.3(2)
C12 C11 C10 121.3(2)
C11 C12 C13 119.1(2)
C8 C13 C12 121.53(19)
C16 C15 C20 118.73(18)
C16 C15 P1 118.03(15)
C20 C15 P1 123.19(14)
C15 C16 C17 120.2(2)
C18 C17 C16 120.3(2)
C17 C18 C19 120.5(2)
C18 C19 C20 119.7(2)
C19 C20 C15 120.6(2)

loop_
_geom_bond_atom_site_label_1
_geom_bond_atom_site_label_2
_geom_bond_distance
P1 O1 1.4871(14)
P1 C8 1.7996(18)
P1 C15 1.808(2)
P1 C1 1.8132(18)
O2 C2 1.363(2)
O2 C7 1.428(2)
O3 C9 1.355(2)
O3 C14 1.433(2)
C1 C6 1.398(3)
C1 C2 1.400(2)
C2 C3 1.390(3)
C3 C4 1.376(3)
C4 C5 1.380(3)
C5 C6 1.383(3)
C8 C13 1.380(3)
C8 C9 1.413(3)
C9 C10 1.387(3)
C10 C11 1.386(3)
C11 C12 1.375(3)
C12 C13 1.386(3)
C15 C16 1.374(3)
C15 C20 1.400(3)
C16 C17 1.388(3)
C17 C18 1.362(4)
C18 C19 1.374(4)
C19 C20 1.375(3)
